data_2228018
loop_
_publ_author_name
'Arman, Hadi D.'
'Kaulgud, Trupta'
'Tiekink, Edward R. T.'

_publ_section_title
;
 2,2'-(Disulfanediyl)dibenzoic
 acid--2,9-dimethylphenanthroline--tetrahydrofuran (1/2/1)
;
_journal_coeditor_code SU2213
_journal_issue 10
_journal_name_full 'Acta Crystallographica Section E'
_journal_page_first o2602
_journal_paper_doi 10.1107/S1600536810037165
_journal_volume 66
_journal_year 2010
_chemical_formula_iupac 'C14 H10 O4 S2, 2C14 H12 N2, C4 H8 O'
_chemical_formula_moiety 'C14 H10 O4 S2, 2(C14 H12 N2), C4 H8 O'
_chemical_formula_sum 'C46 H42 N4 O5 S2'
_chemical_formula_weight 794.96
_chemical_name_systematic
;
2,2'-(Disulfanediyl)dibenzoic acid--2,9-dimethylphenanthroline--tetrahydrofuran
(1/2/1)
;
_space_group_IT_number 4
_symmetry_cell_setting monoclinic
_symmetry_space_group_name_Hall 'P 2yb'
_symmetry_space_group_name_H-M 'P 1 21 1'
_atom_sites_solution_hydrogens geom
_atom_sites_solution_primary direct
_atom_sites_solution_secondary difmap
_audit_creation_method SHELXL-97
_cell_angle_alpha 90
_cell_angle_beta 109.637(6)
_cell_angle_gamma 90
_cell_formula_units_Z 2
_cell_length_a 14.011(4)
_cell_length_b 8.516(3)
_cell_length_c 17.403(5)
_cell_measurement_reflns_used 8113
_cell_measurement_temperature 98(2)
_cell_measurement_theta_max 40.2
_cell_measurement_theta_min 2.3
_cell_volume 1955.7(11)
_computing_cell_refinement 'CrystalClear (Molecular Structure Corporation & Rigaku, 2005)'
_computing_data_collection 'CrystalClear (Molecular Structure Corporation & Rigaku, 2005)'
_computing_data_reduction 'CrystalClear (Molecular Structure Corporation & Rigaku, 2005)'
_computing_molecular_graphics 'ORTEP-3 (Farrugia, 1997) and DIAMOND (Brandenburg, 2006)'
_computing_publication_material 'publCIF (Westrip, 2010)'
_computing_structure_refinement 'SHELXL97 (Sheldrick, 2008)'
_computing_structure_solution 'SHELXS97 (Sheldrick, 2008)'
_diffrn_ambient_temperature 98(2)
_diffrn_measured_fraction_theta_full 0.999
_diffrn_measured_fraction_theta_max 0.999
_diffrn_measurement_device_type 'Rigaku AFC12\K/SATURN724'
_diffrn_measurement_method \w
_diffrn_radiation_monochromator graphite
_diffrn_radiation_source 'fine-focus sealed tube'
_diffrn_radiation_type MoK\a
_diffrn_radiation_wavelength 0.71073
_diffrn_reflns_av_R_equivalents 0.048
_diffrn_reflns_av_sigmaI/netI 0.076
_diffrn_reflns_limit_h_max 18
_diffrn_reflns_limit_h_min -15
_diffrn_reflns_limit_k_max 11
_diffrn_reflns_limit_k_min -10
_diffrn_reflns_limit_l_max 21
_diffrn_reflns_limit_l_min -22
_diffrn_reflns_number 13023
_diffrn_reflns_theta_full 27.5
_diffrn_reflns_theta_max 27.5
_diffrn_reflns_theta_min 2.3
_diffrn_standards_decay_% <1
_diffrn_standards_interval_count 0
_diffrn_standards_number 0
_exptl_absorpt_coefficient_mu 0.190
_exptl_absorpt_correction_type none
_exptl_crystal_colour gold
_exptl_crystal_density_diffrn 1.350
_exptl_crystal_density_method 'not measured'
_exptl_crystal_description block
_exptl_crystal_F_000 836
_exptl_crystal_size_max 0.26
_exptl_crystal_size_mid 0.21
_exptl_crystal_size_min 0.10
_refine_diff_density_max 0.83
_refine_diff_density_min -0.85
_refine_ls_abs_structure_details 'Flack (1983), 3550 Friedel pairs'
_refine_ls_abs_structure_Flack 0.01(9)
_refine_ls_extinction_method none
_refine_ls_goodness_of_fit_ref 1.05
_refine_ls_hydrogen_treatment mixed
_refine_ls_matrix_type full
_refine_ls_number_parameters 499
_refine_ls_number_reflns 8637
_refine_ls_number_restraints 8
_refine_ls_restrained_S_all 1.05
_refine_ls_R_factor_all 0.073
_refine_ls_R_factor_gt 0.068
_refine_ls_shift/su_max_lt 0.001
_refine_ls_shift/su_mean 0.000
_refine_ls_structure_factor_coef Fsqd
_refine_ls_weighting_details 'calc w=1/[\s^2^(Fo^2^)+(0.0751P)^2^+1.2802P] where P=(Fo^2^+2Fc^2^)/3'
_refine_ls_weighting_scheme calc
_refine_ls_wR_factor_gt 0.162
_refine_ls_wR_factor_ref 0.169
_reflns_number_gt 7988
_reflns_number_total 8637
_reflns_threshold_expression I>2\s(I)
_cod_data_source_file su2213.cif
_cod_data_source_block I
_cod_original_cell_volume 1955.7(10)
_cod_original_sg_symbol_H-M 'P 21'
_cod_database_code 2228018
_cod_database_fobs_code 2228018

loop_
_symmetry_equiv_pos_as_xyz
'x, y, z'
'-x, y+1/2, -z'

loop_
_atom_site_type_symbol
_atom_site_label
_atom_site_fract_x
_atom_site_fract_y
_atom_site_fract_z
_atom_site_U_iso_or_equiv
_atom_site_adp_type
_atom_site_calc_flag
_atom_site_refinement_flags
_atom_site_occupancy
_atom_site_disorder_assembly
_atom_site_disorder_group
S S1 0.42365(6) 0.42502(11) 0.23785(5) 0.02513(19) Uani d . 1 . .
S S2 0.57129(6) 0.34896(10) 0.26918(6) 0.02557(19) Uani d . 1 . .
O O1 0.24189(19) 0.5734(3) 0.19397(16) 0.0292(6) Uani d . 1 . .
O O2 0.2027(2) 0.7481(3) 0.27555(17) 0.0333(6) Uani d D 1 . .
H H2o 0.154(3) 0.776(6) 0.234(2) 0.050 Uiso d D 1 . .
O O3 0.76279(19) 0.2507(3) 0.29142(16) 0.0289(6) Uani d . 1 . .
O O4 0.80075(19) 0.0087(3) 0.25967(17) 0.0283(6) Uani d D 1 . .
H H4o 0.855(2) 0.053(5) 0.261(3) 0.042 Uiso d D 1 . .
C C1 0.4064(2) 0.4616(4) 0.3339(2) 0.0239(7) Uani d . 1 . .
C C2 0.3269(2) 0.5589(4) 0.3380(2) 0.0230(7) Uani d . 1 . .
C C3 0.3127(3) 0.5853(5) 0.4125(2) 0.0279(8) Uani d . 1 . .
H H3 0.2585 0.6502 0.4146 0.034 Uiso calc R 1 . .
C C4 0.3771(3) 0.5176(5) 0.4835(2) 0.0314(8) Uani d . 1 . .
H H4 0.3673 0.5359 0.5342 0.038 Uiso calc R 1 . .
C C5 0.4560(3) 0.4227(5) 0.4797(2) 0.0294(8) Uani d . 1 . .
H H5 0.4998 0.3750 0.5280 0.035 Uiso calc R 1 . .
C C6 0.4715(2) 0.3967(4) 0.4064(2) 0.0242(7) Uani d . 1 . .
H H6 0.5271 0.3340 0.4052 0.029 Uiso calc R 1 . .
C C7 0.2529(2) 0.6278(4) 0.2614(2) 0.0233(7) Uani d . 1 . .
C C8 0.5633(3) 0.1399(4) 0.2802(2) 0.0243(7) Uani d . 1 . .
C C9 0.6461(3) 0.0442(4) 0.2825(2) 0.0228(7) Uani d . 1 . .
C C10 0.6392(3) -0.1175(4) 0.2914(2) 0.0273(8) Uani d . 1 . .
H H10 0.6940 -0.1827 0.2909 0.033 Uiso calc R 1 . .
C C11 0.5540(3) -0.1847(5) 0.3008(2) 0.0323(8) Uani d . 1 . .
H H11 0.5516 -0.2946 0.3094 0.039 Uiso calc R 1 . .
C C12 0.4721(3) -0.0905(5) 0.2977(2) 0.0308(8) Uani d . 1 . .
H H12 0.4127 -0.1363 0.3028 0.037 Uiso calc R 1 . .
C C13 0.4766(3) 0.0702(4) 0.2872(2) 0.0272(8) Uani d . 1 . .
H H13 0.4199 0.1337 0.2847 0.033 Uiso calc R 1 . .
C C14 0.7423(3) 0.1115(4) 0.2779(2) 0.0236(7) Uani d . 1 . .
N N1 1.0745(2) 0.8741(3) 0.13399(18) 0.0244(6) Uani d . 1 . .
N N2 0.9787(3) 0.7029(4) 0.21862(19) 0.0282(7) Uani d . 1 . .
C C15 1.1222(3) 0.9556(4) 0.0924(2) 0.0276(8) Uani d . 1 . .
C C16 1.0706(3) 1.0298(4) 0.0182(2) 0.0280(7) Uani d . 1 . .
H H16 1.1070 1.0878 -0.0095 0.034 Uiso calc R 1 . .
C C17 0.9668(3) 1.0182(4) -0.0142(2) 0.0289(8) Uani d . 1 . .
H H17 0.9311 1.0682 -0.0644 0.035 Uiso calc R 1 . .
C C18 0.9138(3) 0.9315(4) 0.0276(2) 0.0260(7) Uani d . 1 . .
C C19 0.8062(3) 0.9126(5) -0.0028(2) 0.0313(8) Uani d . 1 . .
H H19 0.7678 0.9592 -0.0533 0.038 Uiso calc R 1 . .
C C20 0.7588(3) 0.8293(5) 0.0396(2) 0.0323(8) Uani d . 1 . .
H H20 0.6873 0.8180 0.0182 0.039 Uiso calc R 1 . .
C C21 0.8140(3) 0.7573(5) 0.1164(2) 0.0311(8) Uani d . 1 . .
C C22 0.7672(3) 0.6662(5) 0.1615(3) 0.0338(9) Uani d . 1 . .
H H22 0.6958 0.6518 0.1424 0.041 Uiso calc R 1 . .
C C23 0.8265(3) 0.5986(5) 0.2336(3) 0.0360(9) Uani d . 1 . .
H H23 0.7962 0.5384 0.2653 0.043 Uiso calc R 1 . .
C C24 0.9327(3) 0.6194(4) 0.2602(2) 0.0309(8) Uani d . 1 . .
C C25 0.9211(3) 0.7715(4) 0.1483(2) 0.0239(7) Uani d . 1 . .
C C26 0.9722(3) 0.8614(4) 0.1026(2) 0.0242(7) Uani d . 1 . .
C C27 1.2360(3) 0.9665(5) 0.1295(3) 0.0362(9) Uani d . 1 . .
H H27A 1.2548 0.9921 0.1876 0.054 Uiso calc R 1 . .
H H27B 1.2610 1.0488 0.1017 0.054 Uiso calc R 1 . .
H H27C 1.2663 0.8656 0.1233 0.054 Uiso calc R 1 . .
C C28 0.9995(4) 0.5427(5) 0.3367(3) 0.0404(10) Uani d . 1 . .
H H28A 1.0702 0.5712 0.3459 0.061 Uiso calc R 1 . .
H H28B 0.9919 0.4284 0.3313 0.061 Uiso calc R 1 . .
H H28C 0.9801 0.5781 0.3829 0.061 Uiso calc R 1 . .
N N3 1.0152(2) 0.4436(4) 0.59852(18) 0.0247(6) Uani d . 1 . .
N N4 1.0154(2) 0.6163(4) 0.73176(19) 0.0246(6) Uani d . 1 . .
C C29 1.0161(3) 0.3580(5) 0.5358(2) 0.0269(7) Uani d . 1 . .
C C30 0.9254(3) 0.3064(4) 0.4751(2) 0.0274(7) Uani d . 1 . .
H H30 0.9281 0.2410 0.4316 0.033 Uiso calc R 1 . .
C C31 0.8345(3) 0.3520(5) 0.4802(2) 0.0284(7) Uani d . 1 . .
H H31 0.7734 0.3204 0.4393 0.034 Uiso calc R 1 . .
C C32 0.8309(3) 0.4456(4) 0.5455(2) 0.0266(7) Uani d . 1 . .
C C33 0.7390(3) 0.5060(5) 0.5519(3) 0.0345(9) Uani d . 1 . .
H H33 0.6766 0.4803 0.5109 0.041 Uiso calc R 1 . .
C C34 0.7386(3) 0.5989(5) 0.6146(2) 0.0306(8) Uani d . 1 . .
H H34 0.6761 0.6389 0.6166 0.037 Uiso calc R 1 . .
C C35 0.8316(3) 0.6379(4) 0.6785(2) 0.0256(7) Uani d . 1 . .
C C36 0.8348(3) 0.7342(4) 0.7439(2) 0.0304(8) Uani d . 1 . .
H H36 0.7739 0.7763 0.7481 0.036 Uiso calc R 1 . .
C C37 0.9266(3) 0.7683(5) 0.8025(2) 0.0309(8) Uani d . 1 . .
H H37 0.9294 0.8323 0.8479 0.037 Uiso calc R 1 . .
C C38 1.0165(3) 0.7075(4) 0.7948(2) 0.0263(7) Uani d . 1 . .
C C39 0.9249(3) 0.5806(4) 0.6737(2) 0.0234(7) Uani d . 1 . .
C C40 0.9247(3) 0.4860(4) 0.6051(2) 0.0229(7) Uani d . 1 . .
C C41 1.1178(3) 0.3183(5) 0.5301(3) 0.0333(9) Uani d . 1 . .
H H41A 1.1660 0.4023 0.5552 0.050 Uiso calc R 1 . .
H H41B 1.1119 0.3074 0.4726 0.050 Uiso calc R 1 . .
H H41C 1.1420 0.2192 0.5587 0.050 Uiso calc R 1 . .
C C42 1.1181(3) 0.7423(5) 0.8571(2) 0.0313(8) Uani d . 1 . .
H H42A 1.1562 0.6443 0.8734 0.047 Uiso calc R 1 . .
H H42B 1.1088 0.7915 0.9050 0.047 Uiso calc R 1 . .
H H42C 1.1557 0.8138 0.8336 0.047 Uiso calc R 1 . .
O O5 0.5266(4) 0.6646(6) 0.0293(3) 0.0881(15) Uiso d D 1 . .
C C43 0.4873(6) 0.6959(12) -0.0568(5) 0.106(3) Uiso d D 1 . .
H H43A 0.5205 0.7896 -0.0701 0.127 Uiso calc R 1 . .
H H43B 0.4994 0.6053 -0.0879 0.127 Uiso calc R 1 . .
C C44 0.3809(5) 0.7227(10) -0.0764(4) 0.089(2) Uiso d D 1 . .
H H44A 0.3429 0.6232 -0.0927 0.106 Uiso calc R 1 . .
H H44B 0.3563 0.7982 -0.1221 0.106 Uiso calc R 1 . .
C C45 0.3658(5) 0.7886(8) -0.0006(4) 0.0757(18) Uiso d D 1 . .
H H45A 0.3626 0.9047 -0.0023 0.091 Uiso calc R 1 . .
H H45B 0.3034 0.7468 0.0064 0.091 Uiso calc R 1 . .
C C46 0.4594(5) 0.7317(10) 0.0663(4) 0.086(2) Uiso d D 1 . .
H H46A 0.4928 0.8205 0.1018 0.103 Uiso calc R 1 . .
H H46B 0.4406 0.6521 0.1001 0.103 Uiso calc R 1 . .

loop_
_atom_site_aniso_label
_atom_site_aniso_U_11
_atom_site_aniso_U_22
_atom_site_aniso_U_33
_atom_site_aniso_U_12
_atom_site_aniso_U_13
_atom_site_aniso_U_23
S1 0.0238(4) 0.0282(4) 0.0225(4) 0.0022(3) 0.0066(3) 0.0010(3)
S2 0.0232(4) 0.0245(4) 0.0300(5) 0.0000(3) 0.0103(3) 0.0003(3)
O1 0.0279(13) 0.0325(14) 0.0231(13) 0.0051(11) 0.0031(10) 0.0004(11)
O2 0.0331(14) 0.0318(14) 0.0282(14) 0.0131(12) 0.0013(10) -0.0029(12)
O3 0.0247(13) 0.0295(13) 0.0332(14) -0.0019(11) 0.0105(10) -0.0017(11)
O4 0.0208(12) 0.0308(14) 0.0338(15) 0.0012(10) 0.0100(11) -0.0037(11)
C1 0.0205(15) 0.0267(17) 0.0247(18) 0.0008(13) 0.0078(13) -0.0005(13)
C2 0.0181(15) 0.0241(17) 0.0249(17) 0.0001(12) 0.0049(12) -0.0004(13)
C3 0.0241(17) 0.0323(19) 0.0251(18) 0.0027(15) 0.0053(13) -0.0032(15)
C4 0.0263(18) 0.044(2) 0.0239(19) 0.0037(16) 0.0084(14) -0.0019(16)
C5 0.0250(17) 0.0366(19) 0.0228(17) -0.0004(15) 0.0029(13) 0.0014(16)
C6 0.0162(14) 0.0308(19) 0.0239(17) 0.0011(12) 0.0043(12) 0.0010(13)
C7 0.0193(15) 0.0226(16) 0.0272(18) -0.0007(13) 0.0068(13) -0.0005(14)
C8 0.0256(17) 0.0248(17) 0.0214(17) -0.0037(13) 0.0063(13) -0.0030(13)
C9 0.0228(16) 0.0272(17) 0.0168(16) -0.0022(13) 0.0045(12) -0.0016(13)
C10 0.0261(17) 0.0273(19) 0.0257(18) 0.0025(13) 0.0048(13) 0.0003(13)
C11 0.0299(19) 0.0268(19) 0.035(2) -0.0048(14) 0.0034(15) -0.0009(15)
C12 0.0277(17) 0.0354(19) 0.0283(18) -0.0086(15) 0.0083(14) -0.0029(16)
C13 0.0217(16) 0.0313(19) 0.0252(18) -0.0025(14) 0.0035(13) 0.0005(14)
C14 0.0224(16) 0.0287(18) 0.0191(16) 0.0014(13) 0.0062(12) 0.0014(13)
N1 0.0277(14) 0.0212(14) 0.0230(15) 0.0033(11) 0.0067(11) -0.0009(11)
N2 0.0391(18) 0.0235(15) 0.0240(16) 0.0011(13) 0.0134(13) 0.0011(12)
C15 0.0317(19) 0.0226(17) 0.0290(19) 0.0001(14) 0.0109(14) -0.0020(14)
C16 0.0353(19) 0.0247(17) 0.0277(18) 0.0009(14) 0.0154(15) 0.0027(14)
C17 0.038(2) 0.0249(18) 0.0220(18) 0.0016(15) 0.0077(15) 0.0010(14)
C18 0.0264(17) 0.0234(17) 0.0243(17) 0.0017(14) 0.0035(13) -0.0030(14)
C19 0.0314(19) 0.0303(18) 0.0266(18) 0.0046(16) 0.0026(14) -0.0062(16)
C20 0.0268(18) 0.033(2) 0.033(2) 0.0011(15) 0.0049(14) -0.0031(16)
C21 0.035(2) 0.0244(17) 0.036(2) 0.0039(15) 0.0147(15) -0.0015(15)
C22 0.030(2) 0.0266(19) 0.048(2) -0.0044(15) 0.0171(17) -0.0074(17)
C23 0.050(2) 0.029(2) 0.039(2) -0.0038(18) 0.0269(19) -0.0044(17)
C24 0.044(2) 0.0213(17) 0.031(2) 0.0006(15) 0.0175(16) -0.0005(15)
C25 0.0318(18) 0.0192(16) 0.0221(17) 0.0008(13) 0.0108(13) -0.0007(13)
C26 0.0314(17) 0.0207(15) 0.0204(16) 0.0041(14) 0.0086(13) -0.0019(13)
C27 0.0285(19) 0.039(2) 0.040(2) 0.0000(16) 0.0105(16) 0.0030(17)
C28 0.062(3) 0.035(2) 0.026(2) 0.001(2) 0.0163(19) 0.0050(17)
N3 0.0235(14) 0.0261(15) 0.0256(15) 0.0019(12) 0.0099(11) -0.0006(12)
N4 0.0258(14) 0.0224(14) 0.0271(15) 0.0008(11) 0.0111(11) 0.0022(12)
C29 0.0271(17) 0.0280(17) 0.0263(18) 0.0003(15) 0.0097(13) 0.0024(15)
C30 0.0296(18) 0.0293(18) 0.0236(18) -0.0045(14) 0.0092(14) -0.0013(14)
C31 0.0284(17) 0.0299(17) 0.0253(18) -0.0022(15) 0.0068(13) -0.0008(15)
C32 0.0244(16) 0.0262(18) 0.0286(18) -0.0032(14) 0.0081(13) 0.0023(14)
C33 0.0212(18) 0.044(2) 0.036(2) -0.0018(16) 0.0069(15) 0.0039(18)
C34 0.0222(17) 0.0341(19) 0.035(2) -0.0004(15) 0.0086(14) 0.0037(16)
C35 0.0261(17) 0.0228(16) 0.0296(19) 0.0042(13) 0.0118(14) 0.0078(14)
C36 0.0304(19) 0.0273(18) 0.036(2) 0.0088(15) 0.0144(15) 0.0049(16)
C37 0.037(2) 0.0285(19) 0.031(2) 0.0044(16) 0.0167(15) 0.0021(15)
C38 0.0301(18) 0.0248(17) 0.0248(18) -0.0017(14) 0.0103(14) 0.0029(14)
C39 0.0242(16) 0.0200(16) 0.0285(18) 0.0017(13) 0.0120(13) 0.0038(13)
C40 0.0234(16) 0.0211(16) 0.0257(18) -0.0009(13) 0.0101(13) 0.0020(13)
C41 0.0319(19) 0.037(2) 0.032(2) 0.0035(16) 0.0118(15) -0.0070(16)
C42 0.034(2) 0.0302(18) 0.029(2) -0.0022(16) 0.0102(15) -0.0015(16)

loop_
_atom_type_symbol
_atom_type_description
_atom_type_scat_dispersion_real
_atom_type_scat_dispersion_imag
_atom_type_scat_source
C C 0.0033 0.0016 'International Tables Vol C Tables 4.2.6.8 and 6.1.1.4'
H H 0.0000 0.0000 'International Tables Vol C Tables 4.2.6.8 and 6.1.1.4'
N N 0.0061 0.0033 'International Tables Vol C Tables 4.2.6.8 and 6.1.1.4'
O O 0.0106 0.0060 'International Tables Vol C Tables 4.2.6.8 and 6.1.1.4'
S S 0.1246 0.1234 'International Tables Vol C Tables 4.2.6.8 and 6.1.1.4'

loop_
_geom_angle_atom_site_label_1
_geom_angle_atom_site_label_2
_geom_angle_atom_site_label_3
_geom_angle_site_symmetry_1
_geom_angle_site_symmetry_3
_geom_angle
_geom_angle_publ_flag
C1 S1 S2 . . 104.22(12) ?
C8 S2 S1 . . 104.28(13) ?
C7 O2 H2O . . 113(4) ?
C14 O4 H4O . . 109(3) ?
C6 C1 C2 . . 118.3(3) ?
C6 C1 S1 . . 121.3(3) ?
C2 C1 S1 . . 120.3(3) ?
C3 C2 C1 . . 120.3(3) ?
C3 C2 C7 . . 119.3(3) ?
C1 C2 C7 . . 120.4(3) ?
C4 C3 C2 . . 120.5(3) ?
C4 C3 H3 . . 119.7 ?
C2 C3 H3 . . 119.7 ?
C3 C4 C5 . . 119.3(4) ?
C3 C4 H4 . . 120.4 ?
C5 C4 H4 . . 120.4 ?
C6 C5 C4 . . 120.8(3) ?
C6 C5 H5 . . 119.6 ?
C4 C5 H5 . . 119.6 ?
C5 C6 C1 . . 120.8(3) ?
C5 C6 H6 . . 119.6 ?
C1 C6 H6 . . 119.6 ?
O1 C7 O2 . . 125.0(3) ?
O1 C7 C2 . . 122.0(3) ?
O2 C7 C2 . . 113.0(3) ?
C13 C8 C9 . . 119.1(3) ?
C13 C8 S2 . . 121.2(3) ?
C9 C8 S2 . . 119.7(3) ?
C10 C9 C8 . . 119.2(3) ?
C10 C9 C14 . . 118.9(3) ?
C8 C9 C14 . . 121.9(3) ?
C11 C10 C9 . . 121.2(3) ?
C11 C10 H10 . . 119.4 ?
C9 C10 H10 . . 119.4 ?
C10 C11 C12 . . 119.5(4) ?
C10 C11 H11 . . 120.3 ?
C12 C11 H11 . . 120.3 ?
C13 C12 C11 . . 120.2(4) ?
C13 C12 H12 . . 119.9 ?
C11 C12 H12 . . 119.9 ?
C12 C13 C8 . . 120.8(3) ?
C12 C13 H13 . . 119.6 ?
C8 C13 H13 . . 119.6 ?
O3 C14 O4 . . 124.6(3) ?
O3 C14 C9 . . 121.3(3) ?
O4 C14 C9 . . 114.0(3) ?
C15 N1 C26 . . 118.5(3) ?
C24 N2 C25 . . 118.3(3) ?
N1 C15 C16 . . 122.5(3) ?
N1 C15 C27 . . 116.8(3) ?
C16 C15 C27 . . 120.8(4) ?
C17 C16 C15 . . 119.6(4) ?
C17 C16 H16 . . 120.2 ?
C15 C16 H16 . . 120.2 ?
C16 C17 C18 . . 119.6(3) ?
C16 C17 H17 . . 120.2 ?
C18 C17 H17 . . 120.2 ?
C17 C18 C26 . . 117.0(3) ?
C17 C18 C19 . . 122.7(3) ?
C26 C18 C19 . . 120.3(3) ?
C20 C19 C18 . . 120.6(4) ?
C20 C19 H19 . . 119.7 ?
C18 C19 H19 . . 119.7 ?
C19 C20 C21 . . 121.5(4) ?
C19 C20 H20 . . 119.2 ?
C21 C20 H20 . . 119.2 ?
C22 C21 C25 . . 117.1(4) ?
C22 C21 C20 . . 123.1(4) ?
C25 C21 C20 . . 119.7(4) ?
C23 C22 C21 . . 119.1(4) ?
C23 C22 H22 . . 120.5 ?
C21 C22 H22 . . 120.5 ?
C22 C23 C24 . . 119.4(4) ?
C22 C23 H23 . . 120.3 ?
C24 C23 H23 . . 120.3 ?
N2 C24 C23 . . 122.7(4) ?
N2 C24 C28 . . 116.5(4) ?
C23 C24 C28 . . 120.7(4) ?
N2 C25 C21 . . 123.4(3) ?
N2 C25 C26 . . 118.0(3) ?
C21 C25 C26 . . 118.7(3) ?
N1 C26 C18 . . 122.8(3) ?
N1 C26 C25 . . 118.0(3) ?
C18 C26 C25 . . 119.2(3) ?
C15 C27 H27A . . 109.5 ?
C15 C27 H27B . . 109.5 ?
H27A C27 H27B . . 109.5 ?
C15 C27 H27C . . 109.5 ?
H27A C27 H27C . . 109.5 ?
H27B C27 H27C . . 109.5 ?
C24 C28 H28A . . 109.5 ?
C24 C28 H28B . . 109.5 ?
H28A C28 H28B . . 109.5 ?
C24 C28 H28C . . 109.5 ?
H28A C28 H28C . . 109.5 ?
H28B C28 H28C . . 109.5 ?
C29 N3 C40 . . 119.1(3) ?
C38 N4 C39 . . 119.2(3) ?
N3 C29 C30 . . 122.1(3) ?
N3 C29 C41 . . 117.0(3) ?
C30 C29 C41 . . 120.8(3) ?
C31 C30 C29 . . 119.0(4) ?
C31 C30 H30 . . 120.5 ?
C29 C30 H30 . . 120.5 ?
C30 C31 C32 . . 120.3(3) ?
C30 C31 H31 . . 119.9 ?
C32 C31 H31 . . 119.9 ?
C31 C32 C40 . . 116.9(3) ?
C31 C32 C33 . . 123.2(3) ?
C40 C32 C33 . . 119.8(4) ?
C34 C33 C32 . . 121.6(4) ?
C34 C33 H33 . . 119.2 ?
C32 C33 H33 . . 119.2 ?
C33 C34 C35 . . 120.7(4) ?
C33 C34 H34 . . 119.6 ?
C35 C34 H34 . . 119.6 ?
C36 C35 C39 . . 118.2(3) ?
C36 C35 C34 . . 122.7(3) ?
C39 C35 C34 . . 119.0(4) ?
C37 C36 C35 . . 119.7(4) ?
C37 C36 H36 . . 120.2 ?
C35 C36 H36 . . 120.2 ?
C36 C37 C38 . . 119.6(4) ?
C36 C37 H37 . . 120.2 ?
C38 C37 H37 . . 120.2 ?
N4 C38 C37 . . 121.8(3) ?
N4 C38 C42 . . 116.9(3) ?
C37 C38 C42 . . 121.3(4) ?
N4 C39 C35 . . 121.5(3) ?
N4 C39 C40 . . 118.8(3) ?
C35 C39 C40 . . 119.7(3) ?
N3 C40 C32 . . 122.4(3) ?
N3 C40 C39 . . 118.5(3) ?
C32 C40 C39 . . 119.0(3) ?
C29 C41 H41A . . 109.5 ?
C29 C41 H41B . . 109.5 ?
H41A C41 H41B . . 109.5 ?
C29 C41 H41C . . 109.5 ?
H41A C41 H41C . . 109.5 ?
H41B C41 H41C . . 109.5 ?
C38 C42 H42A . . 109.5 ?
C38 C42 H42B . . 109.5 ?
H42A C42 H42B . . 109.5 ?
C38 C42 H42C . . 109.5 ?
H42A C42 H42C . . 109.5 ?
H42B C42 H42C . . 109.5 ?
C46 O5 C43 . . 108.4(6) ?
C44 C43 O5 . . 106.4(6) ?
C44 C43 H43A . . 110.5 ?
O5 C43 H43A . . 110.5 ?
C44 C43 H43B . . 110.5 ?
O5 C43 H43B . . 110.5 ?
H43A C43 H43B . . 108.6 ?
C43 C44 C45 . . 106.8(6) ?
C43 C44 H44A . . 110.4 ?
C45 C44 H44A . . 110.4 ?
C43 C44 H44B . . 110.4 ?
C45 C44 H44B . . 110.4 ?
H44A C44 H44B . . 108.6 ?
C46 C45 C44 . . 102.4(6) ?
C46 C45 H45A . . 111.3 ?
C44 C45 H45A . . 111.3 ?
C46 C45 H45B . . 111.3 ?
C44 C45 H45B . . 111.3 ?
H45A C45 H45B . . 109.2 ?
O5 C46 C45 . . 108.3(6) ?
O5 C46 H46A . . 110.0 ?
C45 C46 H46A . . 110.0 ?
O5 C46 H46B . . 110.0 ?
C45 C46 H46B . . 110.0 ?
H46A C46 H46B . . 108.4 ?

loop_
_geom_bond_atom_site_label_1
_geom_bond_atom_site_label_2
_geom_bond_site_symmetry_2
_geom_bond_distance
_geom_bond_publ_flag
S1 C1 . 1.795(4) ?
S1 S2 . 2.0586(13) ?
S2 C8 . 1.798(4) ?
O1 C7 . 1.222(4) ?
O2 C7 . 1.312(4) ?
O2 H2o . 0.85(4) ?
O3 C14 . 1.224(5) ?
O4 C14 . 1.309(4) ?
O4 H4o . 0.84(4) ?
C1 C6 . 1.398(5) ?
C1 C2 . 1.409(5) ?
C2 C3 . 1.395(5) ?
C2 C7 . 1.506(5) ?
C3 C4 . 1.387(5) ?
C3 H3 . 0.9500 ?
C4 C5 . 1.389(5) ?
C4 H4 . 0.9500 ?
C5 C6 . 1.382(5) ?
C5 H5 . 0.9500 ?
C6 H6 . 0.9500 ?
C8 C13 . 1.393(5) ?
C8 C9 . 1.408(5) ?
C9 C10 . 1.392(5) ?
C9 C14 . 1.490(5) ?
C10 C11 . 1.383(5) ?
C10 H10 . 0.9500 ?
C11 C12 . 1.386(6) ?
C11 H11 . 0.9500 ?
C12 C13 . 1.385(6) ?
C12 H12 . 0.9500 ?
C13 H13 . 0.9500 ?
N1 C15 . 1.333(5) ?
N1 C26 . 1.357(4) ?
N2 C24 . 1.326(5) ?
N2 C25 . 1.351(5) ?
C15 C16 . 1.401(5) ?
C15 C27 . 1.509(5) ?
C16 C17 . 1.375(5) ?
C16 H16 . 0.9500 ?
C17 C18 . 1.411(5) ?
C17 H17 . 0.9500 ?
C18 C26 . 1.417(5) ?
C18 C19 . 1.429(5) ?
C19 C20 . 1.348(6) ?
C19 H19 . 0.9500 ?
C20 C21 . 1.437(5) ?
C20 H20 . 0.9500 ?
C21 C22 . 1.413(6) ?
C21 C25 . 1.419(5) ?
C22 C23 . 1.377(6) ?
C22 H22 . 0.9500 ?
C23 C24 . 1.413(6) ?
C23 H23 . 0.9500 ?
C24 C28 . 1.496(6) ?
C25 C26 . 1.455(5) ?
C27 H27A . 0.9800 ?
C27 H27B . 0.9800 ?
C27 H27C . 0.9800 ?
C28 H28A . 0.9800 ?
C28 H28B . 0.9800 ?
C28 H28C . 0.9800 ?
N3 C29 . 1.316(5) ?
N3 C40 . 1.360(4) ?
N4 C38 . 1.340(5) ?
N4 C39 . 1.365(4) ?
C29 C30 . 1.423(5) ?
C29 C41 . 1.500(5) ?
C30 C31 . 1.362(5) ?
C30 H30 . 0.9500 ?
C31 C32 . 1.404(5) ?
C31 H31 . 0.9500 ?
C32 C40 . 1.417(5) ?
C32 C33 . 1.424(5) ?
C33 C34 . 1.351(6) ?
C33 H33 . 0.9500 ?
C34 C35 . 1.439(5) ?
C34 H34 . 0.9500 ?
C35 C36 . 1.391(5) ?
C35 C39 . 1.425(5) ?
C36 C37 . 1.378(6) ?
C36 H36 . 0.9500 ?
C37 C38 . 1.409(5) ?
C37 H37 . 0.9500 ?
C38 C42 . 1.502(5) ?
C39 C40 . 1.439(5) ?
C41 H41A . 0.9800 ?
C41 H41B . 0.9800 ?
C41 H41C . 0.9800 ?
C42 H42A . 0.9800 ?
C42 H42B . 0.9800 ?
C42 H42C . 0.9800 ?
O5 C46 . 1.426(7) ?
O5 C43 . 1.436(7) ?
C43 C44 . 1.432(7) ?
C43 H43A . 0.9900 ?
C43 H43B . 0.9900 ?
C44 C45 . 1.512(7) ?
C44 H44A . 0.9900 ?
C44 H44B . 0.9900 ?
C45 C46 . 1.511(7) ?
C45 H45A . 0.9900 ?
C45 H45B . 0.9900 ?
C46 H46A . 0.9900 ?
C46 H46B . 0.9900 ?

loop_
_geom_hbond_atom_site_label_D
_geom_hbond_atom_site_label_H
_geom_hbond_atom_site_label_A
_geom_hbond_site_symmetry_A
_geom_hbond_distance_DH
_geom_hbond_distance_HA
_geom_hbond_distance_DA
_geom_hbond_angle_DHA
O2 H2o N1 1_455 0.85(4) 1.91(4) 2.734(4) 163(4)
O2 H2o N2 1_455 0.85(4) 2.46(4) 2.982(5) 121(4)
O4 H4o N4 2_746 0.84(4) 1.86(3) 2.691(4) 170(4)
C19 H19 O1 2_655 0.95 2.59 3.448(5) 150
C22 H22 O5 1_555 0.95 2.52 3.383(7) 150
C23 H23 O3 1_555 0.95 2.56 3.345(5) 140

loop_
_geom_torsion_atom_site_label_1
_geom_torsion_atom_site_label_2
_geom_torsion_atom_site_label_3
_geom_torsion_atom_site_label_4
_geom_torsion_site_symmetry_1
_geom_torsion_site_symmetry_2
_geom_torsion_site_symmetry_3
_geom_torsion_site_symmetry_4
_geom_torsion
_geom_torsion_publ_flag
C1 S1 S2 C8 . . . . 88.74(17) ?
S2 S1 C1 C6 . . . . -18.7(3) ?
S2 S1 C1 C2 . . . . 160.5(2) ?
C6 C1 C2 C3 . . . . -1.8(5) ?
S1 C1 C2 C3 . . . . 179.0(3) ?
C6 C1 C2 C7 . . . . -178.2(3) ?
S1 C1 C2 C7 . . . . 2.6(4) ?
C1 C2 C3 C4 . . . . 0.7(6) ?
C7 C2 C3 C4 . . . . 177.1(3) ?
C2 C3 C4 C5 . . . . -0.1(6) ?
C3 C4 C5 C6 . . . . 0.7(6) ?
C4 C5 C6 C1 . . . . -1.9(6) ?
C2 C1 C6 C5 . . . . 2.4(5) ?
S1 C1 C6 C5 . . . . -178.4(3) ?
C3 C2 C7 O1 . . . . -157.5(4) ?
C1 C2 C7 O1 . . . . 19.0(5) ?
C3 C2 C7 O2 . . . . 21.9(5) ?
C1 C2 C7 O2 . . . . -161.7(3) ?
S1 S2 C8 C13 . . . . -15.5(3) ?
S1 S2 C8 C9 . . . . 165.0(2) ?
C13 C8 C9 C10 . . . . 0.2(5) ?
S2 C8 C9 C10 . . . . 179.7(3) ?
C13 C8 C9 C14 . . . . -178.0(3) ?
S2 C8 C9 C14 . . . . 1.4(4) ?
C8 C9 C10 C11 . . . . -2.3(5) ?
C14 C9 C10 C11 . . . . 176.0(3) ?
C9 C10 C11 C12 . . . . 2.9(6) ?
C10 C11 C12 C13 . . . . -1.6(6) ?
C11 C12 C13 C8 . . . . -0.5(6) ?
C9 C8 C13 C12 . . . . 1.1(5) ?
S2 C8 C13 C12 . . . . -178.4(3) ?
C10 C9 C14 O3 . . . . -160.7(3) ?
C8 C9 C14 O3 . . . . 17.6(5) ?
C10 C9 C14 O4 . . . . 18.5(5) ?
C8 C9 C14 O4 . . . . -163.2(3) ?
C26 N1 C15 C16 . . . . 0.7(5) ?
C26 N1 C15 C27 . . . . -179.9(3) ?
N1 C15 C16 C17 . . . . -0.6(6) ?
C27 C15 C16 C17 . . . . -179.9(4) ?
C15 C16 C17 C18 . . . . -0.1(5) ?
C16 C17 C18 C26 . . . . 0.6(5) ?
C16 C17 C18 C19 . . . . -179.2(4) ?
C17 C18 C19 C20 . . . . -179.6(4) ?
C26 C18 C19 C20 . . . . 0.6(6) ?
C18 C19 C20 C21 . . . . 0.2(6) ?
C19 C20 C21 C22 . . . . -178.5(4) ?
C19 C20 C21 C25 . . . . -1.0(6) ?
C25 C21 C22 C23 . . . . 0.9(6) ?
C20 C21 C22 C23 . . . . 178.5(4) ?
C21 C22 C23 C24 . . . . -1.1(6) ?
C25 N2 C24 C23 . . . . 0.4(5) ?
C25 N2 C24 C28 . . . . 178.7(3) ?
C22 C23 C24 N2 . . . . 0.4(6) ?
C22 C23 C24 C28 . . . . -177.8(4) ?
C24 N2 C25 C21 . . . . -0.6(5) ?
C24 N2 C25 C26 . . . . -179.3(3) ?
C22 C21 C25 N2 . . . . -0.1(5) ?
C20 C21 C25 N2 . . . . -177.7(3) ?
C22 C21 C25 C26 . . . . 178.6(3) ?
C20 C21 C25 C26 . . . . 1.0(5) ?
C15 N1 C26 C18 . . . . -0.2(5) ?
C15 N1 C26 C25 . . . . 179.7(3) ?
C17 C18 C26 N1 . . . . -0.5(5) ?
C19 C18 C26 N1 . . . . 179.3(3) ?
C17 C18 C26 C25 . . . . 179.7(3) ?
C19 C18 C26 C25 . . . . -0.5(5) ?
N2 C25 C26 N1 . . . . -1.4(5) ?
C21 C25 C26 N1 . . . . 179.9(3) ?
N2 C25 C26 C18 . . . . 178.5(3) ?
C21 C25 C26 C18 . . . . -0.2(5) ?
C40 N3 C29 C30 . . . . -0.9(5) ?
C40 N3 C29 C41 . . . . 178.2(3) ?
N3 C29 C30 C31 . . . . 2.7(6) ?
C41 C29 C30 C31 . . . . -176.5(4) ?
C29 C30 C31 C32 . . . . -1.5(6) ?
C30 C31 C32 C40 . . . . -1.1(5) ?
C30 C31 C32 C33 . . . . 175.7(4) ?
C31 C32 C33 C34 . . . . -178.3(4) ?
C40 C32 C33 C34 . . . . -1.5(6) ?
C32 C33 C34 C35 . . . . -1.1(6) ?
C33 C34 C35 C36 . . . . 179.4(4) ?
C33 C34 C35 C39 . . . . 1.6(6) ?
C39 C35 C36 C37 . . . . -1.5(5) ?
C34 C35 C36 C37 . . . . -179.3(4) ?
C35 C36 C37 C38 . . . . 1.2(6) ?
C39 N4 C38 C37 . . . . -0.4(5) ?
C39 N4 C38 C42 . . . . 179.7(3) ?
C36 C37 C38 N4 . . . . -0.2(6) ?
C36 C37 C38 C42 . . . . 179.7(4) ?
C38 N4 C39 C35 . . . . 0.0(5) ?
C38 N4 C39 C40 . . . . 178.4(3) ?
C36 C35 C39 N4 . . . . 0.9(5) ?
C34 C35 C39 N4 . . . . 178.8(3) ?
C36 C35 C39 C40 . . . . -177.4(3) ?
C34 C35 C39 C40 . . . . 0.4(5) ?
C29 N3 C40 C32 . . . . -1.9(5) ?
C29 N3 C40 C39 . . . . -179.5(3) ?
C31 C32 C40 N3 . . . . 3.0(5) ?
C33 C32 C40 N3 . . . . -174.0(3) ?
C31 C32 C40 C39 . . . . -179.4(3) ?
C33 C32 C40 C39 . . . . 3.6(5) ?
N4 C39 C40 N3 . . . . -3.7(5) ?
C35 C39 C40 N3 . . . . 174.7(3) ?
N4 C39 C40 C32 . . . . 178.6(3) ?
C35 C39 C40 C32 . . . . -3.0(5) ?
C46 O5 C43 C44 . . . . -23.0(9) ?
O5 C43 C44 C45 . . . . 28.7(9) ?
C43 C44 C45 C46 . . . . -22.9(9) ?
C43 O5 C46 C45 . . . . 8.1(9) ?
C44 C45 C46 O5 . . . . 8.9(8) ?

loop_
_cod_related_entry_id
_cod_related_entry_database
_cod_related_entry_code
1 ChemSpider 30656308
